data_4323927
loop_
_publ_author_name
'Isak Vernik'
'Dennis V. Stynes'

_publ_contact_author
;
 Dennis V. Stynes
 York University
 North York
 Ontario
 Canada
 M3J 1P3
;
_publ_section_title
;
 Stereochemistry of Boron-Functionalized (Dioximato)iron(II) Complexes.
 Control of Nonbonded Interactions on Soft Conformational Surfaces
;
_journal_name_full 'Inorganic Chemistry'
_journal_page_first 6210
_journal_page_last 6220
_journal_paper_doi 10.1021/ic9602761
_journal_volume 35
_journal_year 1996
_chemical_formula_sum 'C38 H43 B2 Cl2 Fe N6 O4'
_chemical_formula_weight 796.15
_chemical_name_common '[Fe((DMG)BPh2)2(PY)(NH3)].CH2Cl2'
_chemical_name_systematic
; 
 mono(ammine)mono(pyridine)bis(dimethylglyoximato(diphenylborato))iron(II) 
;
_space_group_IT_number 60
_symmetry_cell_setting orthorhombic
_symmetry_space_group_name_Hall '-P 2n 2ab'
_symmetry_space_group_name_H-M 'P b c n'
_atom_sites_solution_hydrogens geom
_atom_sites_solution_primary direct
_atom_sites_solution_secondary difmap
_audit_creation_method SHELXL
_cell_angle_alpha 90.00
_cell_angle_beta 90.00
_cell_angle_gamma 90.00
_cell_formula_units_Z 4
_cell_length_a 15.002(3)
_cell_length_b 16.034(3)
_cell_length_c 16.251(3)
_cell_measurement_reflns_used 55
_cell_measurement_temperature 293(2)
_cell_measurement_theta_max 12.947
_cell_measurement_theta_min 4.795
_cell_volume 3909.0(13)
_computing_structure_refinement 'SHELXL-93 (Sheldrick, 1993)'
_computing_structure_solution 'SHELXS-86 (Sheldrick, 1990)'
_diffrn_ambient_temperature 293(2)
_diffrn_radiation_monochromator graphite
_diffrn_radiation_source 'fine-focus sealed tube'
_diffrn_radiation_type MoK\a
_diffrn_radiation_wavelength 0.71073
_diffrn_reflns_av_R_equivalents 0.0000
_diffrn_reflns_av_sigmaI/netI 0.0466
_diffrn_reflns_limit_h_max 12
_diffrn_reflns_limit_h_min 0
_diffrn_reflns_limit_k_max 17
_diffrn_reflns_limit_k_min 0
_diffrn_reflns_limit_l_max 17
_diffrn_reflns_limit_l_min 0
_diffrn_reflns_number 2318
_diffrn_reflns_theta_max 22.50
_diffrn_reflns_theta_min 1.86
_exptl_absorpt_coefficient_mu 0.570
_exptl_absorpt_correction_T_max 0.844
_exptl_absorpt_correction_T_min 1.00
_exptl_absorpt_correction_type psi
_exptl_crystal_colour red
_exptl_crystal_density_diffrn 1.353
_exptl_crystal_description prisms
_exptl_crystal_F_000 1660
_exptl_crystal_size_max 0.6
_exptl_crystal_size_mid 0.4
_exptl_crystal_size_min 0.2
_refine_diff_density_max 0.401
_refine_diff_density_min -0.425
_refine_diff_density_rms 0.077
_refine_ls_extinction_method none
_refine_ls_goodness_of_fit_all 1.089
_refine_ls_goodness_of_fit_obs 1.158
_refine_ls_matrix_type full
_refine_ls_number_parameters 243
_refine_ls_number_reflns 2318
_refine_ls_number_restraints 0
_refine_ls_restrained_S_all 1.089
_refine_ls_restrained_S_obs 1.158
_refine_ls_R_factor_all 0.0885
_refine_ls_R_factor_obs 0.0572
_refine_ls_shift/esd_max 2.182
_refine_ls_shift/esd_mean 0.063
_refine_ls_structure_factor_coef Fsqd
_refine_ls_weighting_details 'w=1/[\s^2^(Fo^2^)+(0.0763P)^2^+3.0556P] where P=(Fo^2^+2Fc^2^)/3'
_refine_ls_weighting_scheme calc
_refine_ls_wR_factor_all 0.1629
_refine_ls_wR_factor_obs 0.1409
_reflns_number_observed 1604
_reflns_number_total 2318
_reflns_observed_criterion >4sigma(I)
_cod_data_source_file ic9602761_01.cif
_cod_data_source_block 3
_cod_depositor_comments
;
The following automatic conversions were performed:

'_refine_ls_weighting_scheme' value 'calc
w=1/[\s^2^(Fo^2^)+(0.0763P)^2^+3.0556P] where P=(Fo^2^+2Fc^2^)/3' was
changed to 'calc'. New tag '_refine_ls_weighting_details' was
created. The value of the new tag was set to
'w=1/[\s^2^(Fo^2^)+(0.0763P)^2^+3.0556P] where P=(Fo^2^+2Fc^2^)/3'.

Automatic conversion script
Id: cif_fix_values 3143 2015-03-26 13:38:13Z robertas 
;
_cod_database_code 4323927

loop_
_symmetry_equiv_pos_as_xyz
'x, y, z'
'-x+1/2, -y+1/2, z+1/2'
'-x, y, -z+1/2'
'x+1/2, -y+1/2, -z'
'-x, -y, -z'
'x-1/2, y-1/2, -z-1/2'
'x, -y, z-1/2'
'-x-1/2, y-1/2, z'

loop_
_atom_site_aniso_label
_atom_site_aniso_U_11
_atom_site_aniso_U_22
_atom_site_aniso_U_33
_atom_site_aniso_U_23
_atom_site_aniso_U_13
_atom_site_aniso_U_12
Fe 0.0309(8) 0.0527(6) 0.0303(6) 0.000 0.0034(4) 0.000
N1 0.032(3) 0.052(3) 0.033(2) 0.000(2) 0.000(2) -0.001(2)
N2 0.032(3) 0.051(2) 0.034(2) -0.002(2) 0.000(2) -0.001(2)
O1 0.031(2) 0.068(2) 0.033(2) 0.002(2) -0.003(2) 0.006(2)
O2 0.034(2) 0.063(2) 0.033(2) -0.009(2) -0.002(2) -0.001(2)
C1 0.038(4) 0.061(4) 0.033(3) -0.002(2) 0.006(3) 0.003(3)
C2 0.032(4) 0.060(3) 0.044(3) -0.005(3) 0.007(3) 0.002(3)
C5 0.060(5) 0.104(5) 0.044(3) 0.005(3) 0.008(3) 0.011(4)
C6 0.039(5) 0.125(6) 0.056(4) -0.005(4) 0.004(3) 0.012(4)
B1 0.038(5) 0.067(4) 0.031(3) 0.008(3) 0.002(3) -0.002(3)
C10 0.031(3) 0.057(3) 0.036(3) 0.009(2) -0.005(2) -0.004(3)
C11 0.049(4) 0.066(4) 0.062(4) 0.008(3) 0.000(3) -0.008(3)
C12 0.080(6) 0.071(5) 0.095(5) 0.021(4) -0.002(5) -0.024(4)
C13 0.087(6) 0.054(4) 0.098(6) -0.002(4) -0.008(5) 0.003(4)
C14 0.061(5) 0.066(4) 0.064(4) -0.010(3) 0.000(3) 0.012(3)
C15 0.047(4) 0.064(4) 0.049(3) 0.002(3) -0.002(3) 0.004(3)
C40 0.039(4) 0.050(3) 0.041(3) 0.010(2) 0.000(2) -0.003(3)
C41 0.042(4) 0.140(6) 0.062(4) -0.029(4) -0.005(3) 0.006(4)
C42 0.077(7) 0.158(8) 0.059(5) -0.042(5) -0.008(4) 0.003(5)
C43 0.066(6) 0.096(5) 0.055(4) -0.010(4) -0.021(4) -0.006(4)
C44 0.038(4) 0.088(5) 0.079(5) -0.001(4) -0.019(3) 0.001(3)
C45 0.048(5) 0.075(4) 0.057(4) -0.003(3) -0.009(3) 0.004(3)
N5 0.033(6) 0.065(5) 0.046(5) 0.000 -0.006(4) 0.000
N6 0.034(4) 0.051(3) 0.032(3) 0.000 0.004(3) 0.000
C61 0.056(4) 0.058(4) 0.039(3) 0.005(3) -0.010(3) 0.000(3)
C62 0.085(5) 0.062(4) 0.048(4) 0.006(3) -0.010(3) 0.001(3)
C63 0.095(8) 0.047(5) 0.073(6) 0.000 -0.003(6) 0.000
C1S 0.079(9) 0.103(9) 0.219(17) 0.000 0.025(10) 0.000
Cl1 0.145(3) 0.222(3) 0.105(2) 0.018(2) -0.006(2) 0.051(2)

loop_
_atom_site_label
_atom_site_type_symbol
_atom_site_fract_x
_atom_site_fract_y
_atom_site_fract_z
_atom_site_U_iso_or_equiv
_atom_site_thermal_displace_type
_atom_site_occupancy
_atom_site_calc_flag
_atom_site_refinement_flags
_atom_site_disorder_group
Fe Fe 0.0000 0.15189(6) 0.2500 0.0380(4) Uani 1 d S .
N1 N 0.0242(3) 0.1499(2) 0.1361(2) 0.0390(11) Uani 1 d . .
N2 N 0.1261(3) 0.1480(2) 0.2549(2) 0.0389(10) Uani 1 d . .
O1 O -0.0397(2) 0.1443(2) 0.0762(2) 0.0442(9) Uani 1 d . .
O2 O 0.1740(2) 0.1368(2) 0.3263(2) 0.0432(9) Uani 1 d . .
C1 C 0.1065(4) 0.1442(3) 0.1144(3) 0.0443(14) Uani 1 d . .
C2 C 0.1679(4) 0.1440(3) 0.1850(3) 0.0455(14) Uani 1 d . .
C5 C 0.1366(4) 0.1336(4) 0.0275(3) 0.069(2) Uani 1 d . .
H5A H 0.0833(4) 0.1493(4) -0.0167(3) 0.080 Uiso 1 d R .
H5B H 0.1552(4) 0.1660(4) 0.0159(3) 0.080 Uiso 1 d R .
H5C H 0.1729(4) 0.0800(4) 0.0335(3) 0.080 Uiso 1 d R .
C6 C 0.2663(4) 0.1388(4) 0.1765(3) 0.074(2) Uani 1 d . .
H6A H 0.2884(4) 0.1249(4) 0.2053(3) 0.080 Uiso 1 d R .
H6B H 0.2783(4) 0.0800(4) 0.1300(3) 0.080 Uiso 1 d R .
H6C H 0.2877(4) 0.1704(4) 0.1353(3) 0.080 Uiso 1 d R .
B1 B -0.1327(4) 0.1769(4) 0.0960(3) 0.045(2) Uani 1 d . .
C10 C -0.1380(3) 0.2764(3) 0.1029(3) 0.0412(13) Uani 1 d . .
C11 C -0.0918(4) 0.3265(4) 0.0482(3) 0.059(2) Uani 1 d . .
H11A H -0.0513(4) 0.3004(4) 0.0104(3) 0.080 Uiso 1 d R .
C12 C -0.1025(5) 0.4122(4) 0.0460(5) 0.082(2) Uani 1 d . .
H12A H -0.0693(5) 0.4450(4) 0.0073(5) 0.080 Uiso 1 d R .
C13 C -0.1613(5) 0.4505(4) 0.1001(5) 0.080(2) Uani 1 d . .
H13A H -0.1683(5) 0.5100(4) 0.1001(5) 0.080 Uiso 1 d R .
C14 C -0.2064(4) 0.4033(4) 0.1530(4) 0.064(2) Uani 1 d . .
H14A H -0.2483(4) 0.4286(4) 0.1900(4) 0.080 Uiso 1 d R .
C15 C -0.1959(4) 0.3186(4) 0.1553(3) 0.0536(15) Uani 1 d . .
H15A H -0.2293(4) 0.2856(4) 0.1937(3) 0.080 Uiso 1 d R .
C40 C -0.1942(4) 0.1445(3) 0.0214(3) 0.0436(14) Uani 1 d . .
C41 C -0.1595(5) 0.1086(5) -0.0497(4) 0.081(2) Uani 1 d . .
H41A H -0.0966(5) 0.0975(5) -0.0510(4) 0.080 Uiso 1 d R .
C42 C -0.2126(6) 0.0868(5) -0.1162(4) 0.098(3) Uani 1 d . .
H42A H -0.1860(6) 0.0634(5) -0.1647(4) 0.080 Uiso 1 d R .
C43 C -0.3006(5) 0.1017(4) -0.1151(4) 0.072(2) Uani 1 d . .
H43A H -0.3377(5) 0.0865(4) -0.1609(4) 0.080 Uiso 1 d R .
C44 C -0.3377(4) 0.1344(4) -0.0468(4) 0.068(2) Uani 1 d . .
H44A H -0.4008(4) 0.1442(4) -0.0454(4) 0.080 Uiso 1 d R .
C45 C -0.2853(4) 0.1559(4) 0.0204(3) 0.060(2) Uani 1 d . .
H45A H -0.3129(4) 0.1797(4) 0.0682(3) 0.080 Uiso 1 d R .
N5 N 0.0000 0.2763(5) 0.2500 0.048(2) Uani 0.687(12) d SP .
H5D H -0.0118 0.2962(5) 0.3046 0.080 Uiso 0.343(6) d PR .
H5E H -0.0454 0.2962(5) 0.2133 0.080 Uiso 0.343(6) d PR .
H5F H 0.0571 0.2962(5) 0.2321 0.080 Uiso 0.343(6) d PR .
N6 N 0.0000 0.0250(3) 0.2500 0.0389(14) Uani 1 d S .
C61 C 0.0450(4) -0.0190(3) 0.3072(3) 0.0512(15) Uani 1 d . .
H61A H 0.0791(4) 0.0104(3) 0.3479(3) 0.080 Uiso 1 d R .
C62 C 0.0452(4) -0.1039(4) 0.3092(4) 0.065(2) Uani 1 d . .
H62A H 0.0760(4) -0.1329(4) 0.3524(4) 0.080 Uiso 1 d R .
C63 C 0.0000 -0.1480(5) 0.2500 0.072(3) Uani 1 d S .
H63A H 0.0000 -0.2079(5) 0.2500 0.080 Uiso 1 d SR .
C1S C 0.0000 0.5548(8) 0.2500 0.134(5) Uani 1 d S .
H1SA H -0.0519 0.5200(8) 0.2537 0.080 Uiso 1 d R .
Cl1 Cl 0.0071(2) 0.6220(2) 0.3373(2) 0.1572(12) Uani 1 d . .
O50 O 0.0000 0.3407 0.2500 0.064 Uiso 0.313(12) d SP .
C50 C 0.0000 0.2686 0.2500 0.045 Uiso 0.313(12) d SP .

loop_
_atom_type_symbol
_atom_type_description
_atom_type_scat_dispersion_real
_atom_type_scat_dispersion_imag
_atom_type_scat_source
C C 0.0033 0.0016 'Internathonal Tables Vol C Tables 4.2.6.8 and 6.1.1.4'
H H 0.0000 0.0000 'International Tables Vol C Tables 4.2.6.8 and 6.1.1.4'
B B 0.0013 0.0007 'International Tables Vol C Tables 4.2.6.8 and 6.1.1.4'
N N 0.0061 0.0033 'International Tables Vol C Tables 4.2.6.8 and 6.1.1.4'
O O 0.0106 0.0060 'International Tables Vol C Tables 4.2.6.8 and 6.1.1.4'
Fe Fe 0.3463 0.8444 'International Tables Vol C Tables 4.2.6.8 and 6.1.1.4'
Cl Cl 0.1484 0.1585 'International Tables Vol C Tables 4.2.6.8 and 6.1.1.4'

loop_
_geom_angle_atom_site_label_1
_geom_angle_atom_site_label_2
_geom_angle_atom_site_label_3
_geom_angle
_geom_angle_site_symmetry_1
_geom_angle_site_symmetry_3
_geom_angle_publ_flag
C50 Fe N1 90.98(12) . 3 ?
C50 Fe N1 90.98(12) . . ?
N1 Fe N1 178.0(2) 3 . ?
C50 Fe N2 91.87(11) . . ?
N1 Fe N2 98.6(2) 3 . ?
N1 Fe N2 81.3(2) . . ?
C50 Fe N2 91.87(11) . 3 ?
N1 Fe N2 81.3(2) 3 3 ?
N1 Fe N2 98.6(2) . 3 ?
N2 Fe N2 176.3(2) . 3 ?
C50 Fe N5 0.0 . . ?
N1 Fe N5 90.98(12) 3 . ?
N1 Fe N5 90.98(12) . . ?
N2 Fe N5 91.87(11) . . ?
N2 Fe N5 91.87(11) 3 . ?
C50 Fe N6 180.0 . . ?
N1 Fe N6 89.02(12) 3 . ?
N1 Fe N6 89.02(12) . . ?
N2 Fe N6 88.13(11) . . ?
N2 Fe N6 88.13(11) 3 . ?
N5 Fe N6 180.0 . . ?
C1 N1 O1 118.2(4) . . ?
C1 N1 Fe 117.1(3) . . ?
O1 N1 Fe 124.3(3) . . ?
C2 N2 O2 118.6(4) . . ?
C2 N2 Fe 116.5(3) . . ?
O2 N2 Fe 124.2(3) . . ?
N1 O1 B1 117.9(4) . . ?
N2 O2 B1 115.1(4) . 3 ?
N1 C1 C2 112.7(4) . . ?
N1 C1 C5 123.9(5) . . ?
C2 C1 C5 123.3(5) . . ?
N2 C2 C1 112.4(5) . . ?
N2 C2 C6 124.4(5) . . ?
C1 C2 C6 123.3(5) . . ?
O1 B1 O2 113.4(4) . 3 ?
O1 B1 C10 113.7(5) . . ?
O2 B1 C10 109.7(4) 3 . ?
O1 B1 C40 104.8(4) . . ?
O2 B1 C40 104.5(4) 3 . ?
C10 B1 C40 110.2(4) . . ?
C11 C10 C15 115.0(5) . . ?
C11 C10 B1 120.6(5) . . ?
C15 C10 B1 123.9(5) . . ?
C10 C11 C12 122.3(6) . . ?
C11 C12 C13 119.8(6) . . ?
C14 C13 C12 118.7(6) . . ?
C13 C14 C15 121.5(6) . . ?
C14 C15 C10 122.5(6) . . ?
C45 C40 C41 114.5(5) . . ?
C45 C40 B1 122.3(5) . . ?
C41 C40 B1 123.0(5) . . ?
C42 C41 C40 122.4(6) . . ?
C43 C42 C41 120.7(7) . . ?
C42 C43 C44 119.0(6) . . ?
C43 C44 C45 120.7(6) . . ?
C40 C45 C44 122.5(6) . . ?
O50 N5 Fe 180.0 . . ?
C61 N6 C61 116.8(6) 3 . ?
C61 N6 Fe 121.6(3) 3 . ?
C61 N6 Fe 121.6(3) . . ?
N6 C61 C62 122.8(5) . . ?
C61 C62 C63 119.8(6) . . ?
C62 C63 C62 118.0(8) . 3 ?
Cl1 C1S Cl1 105.8(7) . 3 ?
N5 O50 C50 0.0 . . ?
O50 C50 Fe 180.0 . . ?

loop_
_geom_bond_atom_site_label_1
_geom_bond_atom_site_label_2
_geom_bond_distance
_geom_bond_site_symmetry_2
_geom_bond_publ_flag
Fe C50 1.8714(10) . ?
Fe N1 1.887(4) 3 ?
Fe N1 1.887(4) . ?
Fe N2 1.894(4) . ?
Fe N2 1.894(4) 3 ?
Fe N5 1.994(8) . ?
Fe N6 2.034(5) . ?
N1 C1 1.287(7) . ?
N1 O1 1.368(5) . ?
N2 C2 1.299(6) . ?
N2 O2 1.377(5) . ?
O1 B1 1.524(7) . ?
O2 B1 1.546(6) 3 ?
C1 C2 1.472(7) . ?
C1 C5 1.492(7) . ?
C2 C6 1.486(8) . ?
B1 O2 1.546(6) 3 ?
B1 C10 1.601(8) . ?
B1 C40 1.610(8) . ?
C10 C11 1.384(7) . ?
C10 C15 1.392(7) . ?
C11 C12 1.383(8) . ?
C12 C13 1.388(9) . ?
C13 C14 1.330(8) . ?
C14 C15 1.368(8) . ?
C40 C45 1.379(8) . ?
C40 C41 1.393(7) . ?
C41 C42 1.386(8) . ?
C42 C43 1.343(9) . ?
C43 C44 1.348(8) . ?
C44 C45 1.388(8) . ?
N5 O50 1.033(8) . ?
N6 C61 1.348(6) 3 ?
N6 C61 1.348(6) . ?
C61 C62 1.362(7) . ?
C62 C63 1.373(7) . ?
C63 C62 1.373(7) 3 ?
C1S Cl1 1.785(8) . ?
C1S Cl1 1.785(8) 3 ?
O50 C50 1.1560(2) . ?
